data_4020862
loop_
_publ_author_name
'Dominic Lalibert\'e'
'Thierry Maris'
'James D. Wuest'

_publ_section_title
;
 Molecular Tectonics. Porous Hydrogen-Bonded Networks
 Built from Derivatives of Pentaerythrityl Tetraphenyl Ether
;
_journal_name_full 'Journal of Organic Chemistry'
_journal_page_first 1776
_journal_page_last 1787
_journal_paper_doi 10.1021/jo035311h
_journal_volume 69
_journal_year 2004
_chemical_formula_moiety 'C41 H32 N20 O4, 8(C4 H8 O2)'
_chemical_formula_sum 'C73 H104 N20 O20'
_chemical_formula_weight 1581.76
_space_group_IT_number 88
_symmetry_cell_setting tetragonal
_symmetry_space_group_name_Hall '-I 4ad'
_symmetry_space_group_name_H-M 'I 41/a :2'
_cell_angle_alpha 90.00
_cell_angle_beta 90.00
_cell_angle_gamma 90.00
_cell_formula_units_Z 4
_cell_length_a 27.7337(10)
_cell_length_b 27.7337(10)
_cell_length_c 10.4865(4)
_cell_measurement_temperature 220(2)
_cell_volume 8065.8(5)
_diffrn_ambient_temperature 220(2)
_exptl_crystal_density_diffrn 1.303
_cod_depositor_comments
;
The following automatic conversions were performed:
'_symmetry_cell_setting' value 'Tetragonal' changed to 'tetragonal'
according to '/home/saulius/struct/CIF-dictionaries/cif_core.dic'
dictionary named 'cif_core.dic' version 2.4.1 from
2010-06-29.

'_geom_bond_publ_flag' value 'Y' changed to 'y' according to
'/home/saulius/struct/CIF-dictionaries/cif_core.dic' dictionary named
'cif_core.dic' version 2.4.1 from 2010-06-29 (33 times).

Automatic conversion script
Id: cif_fix_enum 1527 2010-12-29 10:47:43Z saulius 
;
_cod_original_sg_symbol_H-M 'I 41/a'
_cod_database_code 4020862

loop_
_symmetry_equiv_pos_as_xyz
'x, y, z'
'-x+1/2, -y, z+1/2'
'-y+3/4, x+1/4, z+1/4'
'y+3/4, -x+3/4, z+3/4'
'x+1/2, y+1/2, z+1/2'
'-x+1, -y+1/2, z+1'
'-y+5/4, x+3/4, z+3/4'
'y+5/4, -x+5/4, z+5/4'
'-x, -y, -z'
'x-1/2, y, -z-1/2'
'y-3/4, -x-1/4, -z-1/4'
'-y-3/4, x-3/4, -z-3/4'
'-x+1/2, -y+1/2, -z+1/2'
'x, y+1/2, -z'
'y-1/4, -x+1/4, -z+1/4'
'-y-1/4, x-1/4, -z-1/4'

loop_
_atom_site_label
_atom_site_type_symbol
_atom_site_fract_x
_atom_site_fract_y
_atom_site_fract_z
_atom_site_U_iso_or_equiv
_atom_site_adp_type
_atom_site_occupancy
_atom_site_symmetry_multiplicity
_atom_site_calc_flag
_atom_site_refinement_flags
_atom_site_disorder_assembly
_atom_site_disorder_group
C1 C 0.5000 0.2500 0.8750 0.0297(7) Uani 1 4 d S . .
N1 N 0.66586(5) 0.35296(5) 1.19973(13) 0.0323(3) Uani 1 1 d . . .
O1 O 0.49798(4) 0.30879(4) 1.04267(12) 0.0390(3) Uani 1 1 d . . .
C2 C 0.52998(6) 0.28400(6) 0.95801(16) 0.0315(4) Uani 1 1 d . . .
H2A H 0.5538 0.2656 1.0070 0.038 Uiso 1 1 calc R . .
H2B H 0.5472 0.3072 0.9043 0.038 Uiso 1 1 calc R . .
N2 N 0.64890(5) 0.40946(5) 1.36465(14) 0.0325(3) Uani 1 1 d . . .
C3 C 0.51801(6) 0.33190(6) 1.14515(16) 0.0325(4) Uani 1 1 d . . .
N3 N 0.73036(5) 0.39493(5) 1.30236(14) 0.0321(3) Uani 1 1 d . . .
C4 C 0.56674(6) 0.34274(6) 1.15574(16) 0.0309(4) Uani 1 1 d . . .
H4 H 0.5882 0.3341 1.0903 0.037 Uiso 1 1 calc . . .
N4 N 0.71277(5) 0.44813(6) 1.46089(15) 0.0412(4) Uani 1 1 d . . .
H4A H 0.7435 0.4536 1.4691 0.049 Uiso 1 1 calc . . .
H4B H 0.6922 0.4631 1.5095 0.049 Uiso 1 1 calc . . .
C5 C 0.58357(6) 0.36656(5) 1.26402(16) 0.0294(4) Uani 1 1 d . . .
N5 N 0.74493(5) 0.34390(6) 1.13642(15) 0.0408(4) Uani 1 1 d . . .
H5A H 0.7755 0.3506 1.1439 0.049 Uiso 1 1 calc . . .
H5B H 0.7352 0.3238 1.0780 0.049 Uiso 1 1 calc . . .
C6 C 0.55162(6) 0.37995(6) 1.36011(17) 0.0355(4) Uani 1 1 d . . .
H6 H 0.5628 0.3965 1.4326 0.043 Uiso 1 1 calc . . .
C7 C 0.50311(6) 0.36868(7) 1.34795(18) 0.0411(4) Uani 1 1 d . . .
H7 H 0.4815 0.3772 1.4132 0.049 Uiso 1 1 calc . . .
C8 C 0.48621(6) 0.34508(7) 1.24128(18) 0.0402(4) Uani 1 1 d . . .
H8 H 0.4532 0.3379 1.2336 0.048 Uiso 1 1 calc . . .
C9 C 0.63615(6) 0.37691(5) 1.27680(16) 0.0288(4) Uani 1 1 d . . .
C10 C 0.69712(6) 0.41661(6) 1.37355(16) 0.0309(4) Uani 1 1 d . . .
C11 C 0.71300(6) 0.36440(6) 1.21454(16) 0.0308(4) Uani 1 1 d . . .
O20 O 0.70540(7) 0.19723(6) 1.06165(18) 0.0758(5) Uani 1 1 d . . .
C21 C 0.66992(10) 0.23372(9) 1.0470(3) 0.0724(7) Uani 1 1 d . . .
H21A H 0.6726 0.2568 1.1173 0.087 Uiso 1 1 calc R . .
H21B H 0.6378 0.2191 1.0506 0.087 Uiso 1 1 calc R . .
C22 C 0.67585(9) 0.25953(8) 0.9231(2) 0.0632(6) Uani 1 1 d . . .
H22A H 0.6706 0.2370 0.8525 0.076 Uiso 1 1 calc R . .
H22B H 0.6518 0.2853 0.9166 0.076 Uiso 1 1 calc R . .
O23 O 0.72334(6) 0.27985(5) 0.91375(14) 0.0535(4) Uani 1 1 d . . .
C24 C 0.75884(10) 0.24306(8) 0.9266(2) 0.0624(6) Uani 1 1 d . . .
H24A H 0.7911 0.2575 0.9232 0.075 Uiso 1 1 calc R . .
H24B H 0.7560 0.2202 0.8557 0.075 Uiso 1 1 calc R . .
C25 C 0.75262(10) 0.21682(9) 1.0505(3) 0.0674(7) Uani 1 1 d . . .
H25A H 0.7764 0.1907 1.0560 0.081 Uiso 1 1 calc R . .
H25B H 0.7585 0.2391 1.1213 0.081 Uiso 1 1 calc R . .
C30 C 0.69528(9) 0.38348(8) 0.7356(2) 0.0627(6) Uani 1 1 d . . .
H30A H 0.7115 0.3584 0.7856 0.075 Uiso 1 1 calc R . .
H30B H 0.7078 0.3821 0.6482 0.075 Uiso 1 1 calc R . .
C31 C 0.64212(10) 0.37427(9) 0.7344(3) 0.0665(7) Uani 1 1 d . . .
H31A H 0.6261 0.3986 0.6814 0.080 Uiso 1 1 calc R . .
H31B H 0.6358 0.3425 0.6969 0.080 Uiso 1 1 calc R . .
O32 O 0.62280(7) 0.37589(6) 0.85994(18) 0.0727(5) Uani 1 1 d . . .
C33 C 0.63364(9) 0.42144(9) 0.9157(3) 0.0642(6) Uani 1 1 d . . .
H33A H 0.6215 0.4222 1.0035 0.077 Uiso 1 1 calc R . .
H33B H 0.6174 0.4470 0.8676 0.077 Uiso 1 1 calc R . .
C34 C 0.68686(9) 0.43040(9) 0.9159(2) 0.0622(6) Uani 1 1 d . . .
H34A H 0.6935 0.4618 0.9549 0.075 Uiso 1 1 calc R . .
H34B H 0.7030 0.4056 0.9670 0.075 Uiso 1 1 calc R . .
O35 O 0.70545(5) 0.42963(5) 0.78947(15) 0.0585(4) Uani 1 1 d . . .

loop_
_atom_site_aniso_label
_atom_site_aniso_U_11
_atom_site_aniso_U_22
_atom_site_aniso_U_33
_atom_site_aniso_U_23
_atom_site_aniso_U_13
_atom_site_aniso_U_12
C1 0.0290(10) 0.0290(10) 0.0310(18) 0.000 0.000 0.000
N1 0.0312(7) 0.0322(7) 0.0335(8) -0.0040(6) 0.0015(6) -0.0001(6)
O1 0.0278(6) 0.0494(7) 0.0399(7) -0.0156(6) 0.0002(5) 0.0005(5)
C2 0.0291(8) 0.0349(9) 0.0305(9) -0.0030(7) 0.0023(7) 0.0002(7)
N2 0.0293(7) 0.0344(7) 0.0340(8) -0.0060(6) -0.0003(6) -0.0008(6)
C3 0.0316(8) 0.0329(8) 0.0328(10) -0.0044(7) 0.0002(7) -0.0013(7)
N3 0.0301(7) 0.0324(7) 0.0337(8) -0.0035(6) 0.0000(6) 0.0010(6)
C4 0.0286(8) 0.0319(8) 0.0322(9) -0.0019(7) 0.0039(7) 0.0004(7)
N4 0.0303(7) 0.0477(9) 0.0456(10) -0.0186(7) -0.0025(7) 0.0007(7)
C5 0.0311(8) 0.0263(8) 0.0310(9) -0.0002(7) 0.0018(7) -0.0009(7)
N5 0.0315(7) 0.0449(9) 0.0459(10) -0.0134(7) 0.0047(7) 0.0006(7)
C6 0.0363(9) 0.0368(9) 0.0335(10) -0.0060(7) 0.0022(7) -0.0034(7)
C7 0.0346(9) 0.0503(11) 0.0383(11) -0.0105(8) 0.0104(8) -0.0032(8)
C8 0.0288(9) 0.0482(10) 0.0436(11) -0.0072(9) 0.0045(8) -0.0054(8)
C9 0.0319(8) 0.0266(8) 0.0279(9) 0.0013(6) 0.0013(7) 0.0001(7)
C10 0.0313(8) 0.0312(8) 0.0301(9) 0.0008(7) -0.0020(7) 0.0003(7)
C11 0.0317(8) 0.0288(8) 0.0319(9) 0.0008(7) 0.0014(7) 0.0019(7)
O20 0.1057(14) 0.0459(9) 0.0759(12) 0.0170(8) -0.0131(10) -0.0051(9)
C21 0.0863(18) 0.0521(13) 0.0789(19) 0.0068(12) 0.0080(15) -0.0038(13)
C22 0.0726(15) 0.0505(12) 0.0664(16) 0.0023(11) -0.0117(12) 0.0040(11)
O23 0.0731(10) 0.0428(7) 0.0446(8) 0.0031(6) -0.0007(7) 0.0087(7)
C24 0.0848(17) 0.0522(12) 0.0501(14) -0.0029(10) -0.0022(12) 0.0207(12)
C25 0.0894(18) 0.0521(13) 0.0607(15) 0.0093(11) -0.0160(13) 0.0059(13)
C30 0.0761(16) 0.0469(12) 0.0653(16) 0.0120(11) 0.0122(13) 0.0115(11)
C31 0.0780(16) 0.0574(13) 0.0641(16) -0.0050(12) -0.0001(13) -0.0080(12)
O32 0.0826(12) 0.0601(10) 0.0752(12) 0.0024(8) 0.0179(9) -0.0153(9)
C33 0.0765(16) 0.0567(13) 0.0595(15) 0.0036(11) 0.0131(12) 0.0012(12)
C34 0.0772(16) 0.0549(13) 0.0544(15) 0.0103(11) -0.0088(12) 0.0022(12)
O35 0.0608(9) 0.0477(8) 0.0669(11) 0.0110(7) 0.0025(8) 0.0004(7)

loop_
_geom_bond_atom_site_label_1
_geom_bond_atom_site_label_2
_geom_bond_distance
_geom_bond_site_symmetry_2
_geom_bond_publ_flag
C1 C2 1.5290(16) 16_657 y
C1 C2 1.5290(16) . y
C1 C2 1.5290(16) 6_554 y
C1 C2 1.5290(16) 11_667 y
N1 C9 1.331(2) . y
N1 C11 1.354(2) . y
O1 C3 1.369(2) . y
O1 C2 1.4311(19) . y
N2 C9 1.338(2) . y
N2 C10 1.355(2) . y
C3 C8 1.388(2) . y
C3 C4 1.389(2) . y
N3 C10 1.330(2) . y
N3 C11 1.341(2) . y
C4 C5 1.394(2) . y
N4 C10 1.338(2) . y
C5 C6 1.392(2) . y
C5 C9 1.492(2) . y
N5 C11 1.334(2) . y
C6 C7 1.387(2) . y
C7 C8 1.378(3) . y
O20 C21 1.420(3) . y
O20 C25 1.423(3) . y
C21 C22 1.492(3) . y
C22 O23 1.436(3) . y
O23 C24 1.424(3) . y
C24 C25 1.499(3) . y
C30 O35 1.427(3) . y
C30 C31 1.496(4) . y
C31 O32 1.422(3) . y
O32 C33 1.424(3) . y
C33 C34 1.497(3) . y
C34 O35 1.423(3) . y
